data_4066570
loop_
_publ_author_name
'Figueroa, Joshua S.'
'Piro, Nicholas A.'
'Mindiola, Daniel J.'
'Fickes, Michael G.'
'Cummins, Christopher C.'

_publ_section_title
;
 Niobaziridine Hydrides&#x2020;
;
_journal_issue 21
_journal_name_full Organometallics
_journal_page_first 5215
_journal_paper_doi 10.1021/om100522p
_journal_volume 29
_journal_year 2010
_chemical_formula_sum 'C61 H88 N3 Nb O'
_chemical_formula_weight 972.25
_chemical_name_common
;
HNb(AdCH=NAr)(N(CH2Ad)Ar)2
;
_chemical_name_systematic
;
 ?
;
_space_group_IT_number 2
_symmetry_cell_setting triclinic
_symmetry_space_group_name_Hall '-P 1'
_symmetry_space_group_name_H-M 'P -1'
_atom_sites_solution_hydrogens geom
_atom_sites_solution_primary direct
_atom_sites_solution_secondary difmap
_audit_creation_method SHELXL-97
_cell_angle_alpha 94.875(2)
_cell_angle_beta 104.568(2)
_cell_angle_gamma 108.533(2)
_cell_formula_units_Z 4
_cell_length_a 14.2151(15)
_cell_length_b 19.824(2)
_cell_length_c 21.321(2)
_cell_measurement_reflns_used 9262
_cell_measurement_temperature 100(2)
_cell_measurement_theta_max 28.74
_cell_measurement_theta_min 2.16
_cell_volume 5423.7(9)
_computing_cell_refinement 'SAINT 7.46A (Bruker-AXS, 2009)'
_computing_data_collection 'APEX2 v2009.9.0 (Bruker-AXS, 2009)'
_computing_data_reduction 'SAINT 7.46A (Bruker-AXS, 2009)'
_computing_molecular_graphics 'Bruker SHELXTL'
_computing_publication_material 'Bruker SHELXTL'
_computing_structure_refinement 'SHELXL-97 (Sheldrick, 2008)'
_computing_structure_solution 'SHELXS-97 (Sheldrick, 2008)'
_diffrn_ambient_temperature 100(2)
_diffrn_detector_area_resol_mean 8.3
_diffrn_measured_fraction_theta_full 0.998
_diffrn_measured_fraction_theta_max 0.998
_diffrn_measurement_device_type 'Bruker Smart APEX CCD'
_diffrn_measurement_method 'omega and phi scans'
_diffrn_radiation_monochromator graphite
_diffrn_radiation_source 'fine-focus sealed tube'
_diffrn_radiation_type MoK\a
_diffrn_radiation_wavelength 0.71073
_diffrn_reflns_av_R_equivalents 0.0000
_diffrn_reflns_av_sigmaI/netI 0.0998
_diffrn_reflns_limit_h_max 16
_diffrn_reflns_limit_h_min -16
_diffrn_reflns_limit_k_max 23
_diffrn_reflns_limit_k_min -23
_diffrn_reflns_limit_l_max 25
_diffrn_reflns_limit_l_min -24
_diffrn_reflns_number 18508
_diffrn_reflns_theta_full 24.73
_diffrn_reflns_theta_max 24.73
_diffrn_reflns_theta_min 1.00
_exptl_absorpt_coefficient_mu 0.264
_exptl_absorpt_correction_T_max 0.9741
_exptl_absorpt_correction_T_min 0.9491
_exptl_absorpt_correction_type multi-scan
_exptl_absorpt_process_details 'SADABS (Sheldrick, 2009)'
_exptl_crystal_colour orange
_exptl_crystal_density_diffrn 1.191
_exptl_crystal_density_method 'not measured'
_exptl_crystal_description block
_exptl_crystal_F_000 2096
_exptl_crystal_size_max 0.20
_exptl_crystal_size_mid 0.20
_exptl_crystal_size_min 0.10
_refine_diff_density_max 2.466
_refine_diff_density_min -2.598
_refine_diff_density_rms 0.152
_refine_ls_extinction_method none
_refine_ls_goodness_of_fit_ref 1.033
_refine_ls_hydrogen_treatment mixed
_refine_ls_matrix_type full
_refine_ls_number_parameters 1253
_refine_ls_number_reflns 18508
_refine_ls_number_restraints 1421
_refine_ls_restrained_S_all 1.002
_refine_ls_R_factor_all 0.1238
_refine_ls_R_factor_gt 0.0768
_refine_ls_shift/su_max 0.002
_refine_ls_shift/su_mean 0.000
_refine_ls_structure_factor_coef Fsqd
_refine_ls_weighting_details 'calc w=1/[\s^2^(Fo^2^)+(0.1331P)^2^+0.0000P] where P=(Fo^2^+2Fc^2^)/3'
_refine_ls_weighting_scheme calc
_refine_ls_wR_factor_gt 0.2016
_refine_ls_wR_factor_ref 0.2377
_reflns_number_gt 11218
_reflns_number_total 18508
_reflns_threshold_expression >2sigma(I)
_cod_data_source_file om100522p_si_002.cif
_cod_data_source_block 10019
_cod_depositor_comments
;
The following automatic conversions were performed:

'_symmetry_cell_setting' value 'Triclinic' changed to 'triclinic'
according to /home/saulius/struct/CIF-dictionaries/cif_core.dic
dictionary named 'cif_core.dic' version 2.4.1 from 2010-06-29.

Automatic conversion script
Id: cif_fix_values 1715 2011-07-08 13:25:40Z adriana 
;
_cod_original_cell_volume 5423.7(10)
_cod_original_sg_symbol_H-M P-1
_cod_database_code 4066570

loop_
_symmetry_equiv_pos_as_xyz
'x, y, z'
'-x, -y, -z'

loop_
_atom_site_label
_atom_site_type_symbol
_atom_site_fract_x
_atom_site_fract_y
_atom_site_fract_z
_atom_site_U_iso_or_equiv
_atom_site_adp_type
_atom_site_occupancy
_atom_site_symmetry_multiplicity
_atom_site_calc_flag
_atom_site_refinement_flags
_atom_site_disorder_assembly
_atom_site_disorder_group
Nb1 Nb -0.76375(5) 1.65296(3) 0.60033(3) 0.02094(18) Uani 1 1 d DU . .
H1NB H -0.894(2) 1.606(3) 0.547(3) 0.025 Uiso 1 1 d D . .
N1 N -0.6430(4) 1.6683(3) 0.5648(3) 0.0216(12) Uani 1 1 d U . .
N2 N -0.7339(4) 1.6125(3) 0.6814(3) 0.0237(12) Uani 1 1 d U . .
N3 N -0.7598(4) 1.7547(3) 0.6079(3) 0.0228(12) Uani 1 1 d U . .
C11 C -0.5379(5) 1.6834(4) 0.5963(4) 0.0242(15) Uani 1 1 d U . .
C12 C -0.4868(6) 1.7407(4) 0.6508(3) 0.0267(16) Uani 1 1 d U . .
H12 H -0.5235 1.7690 0.6640 0.032 Uiso 1 1 calc R . .
C13 C -0.3839(6) 1.7560(5) 0.6850(4) 0.0356(18) Uani 1 1 d U . .
C14 C -0.3316(7) 1.7140(5) 0.6647(4) 0.042(2) Uani 1 1 d U . .
H14 H -0.2609 1.7241 0.6882 0.050 Uiso 1 1 calc R . .
C15 C -0.3799(6) 1.6574(5) 0.6105(4) 0.0365(19) Uani 1 1 d U . .
C16 C -0.4826(5) 1.6430(4) 0.5773(4) 0.0261(16) Uani 1 1 d U . .
H16 H -0.5165 1.6045 0.5405 0.031 Uiso 1 1 calc R . .
C131 C -0.3308(7) 1.8183(5) 0.7429(5) 0.052(3) Uani 1 1 d U . .
H13A H -0.3827 1.8357 0.7542 0.078 Uiso 1 1 calc R . .
H13B H -0.2799 1.8576 0.7312 0.078 Uiso 1 1 calc R . .
H13C H -0.2954 1.8017 0.7809 0.078 Uiso 1 1 calc R . .
C151 C -0.3212(7) 1.6138(5) 0.5877(5) 0.052(3) Uani 1 1 d U . .
H15A H -0.3701 1.5713 0.5552 0.078 Uiso 1 1 calc R . .
H15B H -0.2836 1.5982 0.6254 0.078 Uiso 1 1 calc R . .
H15C H -0.2716 1.6437 0.5675 0.078 Uiso 1 1 calc R . .
C17 C -0.7155(5) 1.6039(4) 0.5227(3) 0.0230(14) Uani 1 1 d U . .
H17 H -0.6991 1.5598 0.5330 0.028 Uiso 1 1 calc R . .
C18 C -0.7540(5) 1.6028(4) 0.4487(4) 0.0258(15) Uani 1 1 d U . .
C181 C -0.6711(6) 1.6016(4) 0.4161(4) 0.0269(16) Uani 1 1 d U . .
H18A H -0.6512 1.5589 0.4243 0.032 Uiso 1 1 calc R . .
H18B H -0.6087 1.6455 0.4355 0.032 Uiso 1 1 calc R . .
C182 C -0.7879(6) 1.6672(4) 0.4334(4) 0.0303(17) Uani 1 1 d U . .
H18C H -0.8437 1.6673 0.4534 0.036 Uiso 1 1 calc R . .
H18D H -0.7284 1.7129 0.4530 0.036 Uiso 1 1 calc R . .
C183 C -0.8481(6) 1.5325(4) 0.4170(4) 0.0286(16) Uani 1 1 d U . .
H18E H -0.8275 1.4903 0.4260 0.034 Uiso 1 1 calc R . .
H18F H -0.9043 1.5312 0.4370 0.034 Uiso 1 1 calc R . .
C184 C -0.7119(6) 1.5984(4) 0.3398(4) 0.0309(17) Uani 1 1 d U . .
H184 H -0.6556 1.5988 0.3195 0.037 Uiso 1 1 calc R . .
C185 C -0.8271(7) 1.6631(4) 0.3593(4) 0.0360(18) Uani 1 1 d U . .
H185 H -0.8487 1.7056 0.3506 0.043 Uiso 1 1 calc R . .
C186 C -0.8883(6) 1.5277(4) 0.3429(4) 0.0341(18) Uani 1 1 d U . .
H186 H -0.9496 1.4822 0.3232 0.041 Uiso 1 1 calc R . .
C187 C -0.9190(6) 1.5945(4) 0.3296(4) 0.0316(17) Uani 1 1 d U . .
H18G H -0.9448 1.5921 0.2815 0.038 Uiso 1 1 calc R . .
H18H H -0.9756 1.5944 0.3488 0.038 Uiso 1 1 calc R . .
C188 C -0.8021(7) 1.5302(4) 0.3112(4) 0.0386(19) Uani 1 1 d U . .
H18I H -0.7800 1.4882 0.3189 0.046 Uiso 1 1 calc R . .
H18J H -0.8288 1.5271 0.2631 0.046 Uiso 1 1 calc R . .
C189 C -0.7433(7) 1.6632(4) 0.3270(4) 0.0385(19) Uani 1 1 d U . .
H18K H -0.7698 1.6610 0.2789 0.046 Uiso 1 1 calc R . .
H18L H -0.6823 1.7083 0.3453 0.046 Uiso 1 1 calc R . .
C21 C -0.7242(5) 1.5455(4) 0.6582(3) 0.0217(14) Uani 1 1 d U . .
C22 C -0.8113(6) 1.4936(3) 0.6152(4) 0.0251(16) Uani 1 1 d U . .
H22 H -0.8768 1.4993 0.6084 0.030 Uiso 1 1 calc R . .
C23 C -0.8045(6) 1.4327(4) 0.5816(4) 0.0309(18) Uani 1 1 d U . .
C24 C -0.7088(6) 1.4242(4) 0.5948(4) 0.0342(17) Uani 1 1 d U . .
H24 H -0.7040 1.3822 0.5729 0.041 Uiso 1 1 calc R . .
C25 C -0.6196(6) 1.4749(4) 0.6388(4) 0.0364(19) Uani 1 1 d U . .
C26 C -0.6288(6) 1.5363(4) 0.6699(4) 0.0267(16) Uani 1 1 d U . .
H26 H -0.5688 1.5723 0.6996 0.032 Uiso 1 1 calc R . .
C231 C -0.9000(6) 1.3762(4) 0.5327(4) 0.037(2) Uani 1 1 d U . .
H23A H -0.8815 1.3358 0.5166 0.056 Uiso 1 1 calc R . .
H23B H -0.9261 1.3978 0.4956 0.056 Uiso 1 1 calc R . .
H23C H -0.9539 1.3584 0.5544 0.056 Uiso 1 1 calc R . .
C251 C -0.5168(7) 1.4644(5) 0.6524(5) 0.053(2) Uani 1 1 d U . .
H25A H -0.4625 1.5100 0.6534 0.079 Uiso 1 1 calc R . .
H25B H -0.5201 1.4273 0.6176 0.079 Uiso 1 1 calc R . .
H25C H -0.5007 1.4489 0.6951 0.079 Uiso 1 1 calc R . .
C27 C -0.6810(5) 1.6478(4) 0.7511(3) 0.0258(16) Uani 1 1 d U . .
H27A H -0.6802 1.6982 0.7555 0.031 Uiso 1 1 calc R . .
H27B H -0.6080 1.6504 0.7615 0.031 Uiso 1 1 calc R . .
C28 C -0.7264(6) 1.6128(4) 0.8032(4) 0.0274(16) Uani 1 1 d U . .
C281 C -0.6754(6) 1.6666(4) 0.8679(4) 0.0370(19) Uani 1 1 d U . .
H28A H -0.6877 1.7124 0.8619 0.044 Uiso 1 1 calc R . .
H28B H -0.5995 1.6773 0.8810 0.044 Uiso 1 1 calc R . .
C282 C -0.8444(6) 1.5953(4) 0.7842(4) 0.0321(17) Uani 1 1 d U . .
H28C H -0.8783 1.5598 0.7425 0.038 Uiso 1 1 calc R . .
H28D H -0.8598 1.6399 0.7769 0.038 Uiso 1 1 calc R . .
C283 C -0.7054(7) 1.5426(4) 0.8139(4) 0.0370(18) Uani 1 1 d U . .
H28E H -0.7389 1.5066 0.7725 0.044 Uiso 1 1 calc R . .
H28F H -0.6297 1.5525 0.8257 0.044 Uiso 1 1 calc R . .
C284 C -0.7196(7) 1.6359(5) 0.9229(4) 0.045(2) Uani 1 1 d U . .
H284 H -0.6855 1.6722 0.9647 0.054 Uiso 1 1 calc R . .
C285 C -0.8886(7) 1.5643(5) 0.8389(4) 0.044(2) Uani 1 1 d U . .
H285 H -0.9655 1.5526 0.8260 0.052 Uiso 1 1 calc R . .
C286 C -0.7473(7) 1.5114(4) 0.8688(4) 0.044(2) Uani 1 1 d U . .
H286 H -0.7315 1.4663 0.8752 0.052 Uiso 1 1 calc R . .
C287 C -0.8623(7) 1.4934(4) 0.8499(4) 0.044(2) Uani 1 1 d U . .
H28G H -0.8896 1.4728 0.8851 0.052 Uiso 1 1 calc R . .
H28H H -0.8959 1.4569 0.8089 0.052 Uiso 1 1 calc R . .
C288 C -0.6955(8) 1.5666(5) 0.9331(4) 0.048(2) Uani 1 1 d U . .
H28I H -0.6195 1.5778 0.9460 0.058 Uiso 1 1 calc R . .
H28J H -0.7221 1.5463 0.9687 0.058 Uiso 1 1 calc R . .
C289 C -0.8361(7) 1.6198(5) 0.9033(4) 0.047(2) Uani 1 1 d U . .
H28K H -0.8505 1.6648 0.8973 0.057 Uiso 1 1 calc R . .
H28L H -0.8644 1.6003 0.9387 0.057 Uiso 1 1 calc R . .
C31 C -0.7963(5) 1.7688(4) 0.6623(4) 0.0229(15) Uani 1 1 d U . .
C32 C -0.8962(6) 1.7262(4) 0.6608(4) 0.0296(17) Uani 1 1 d U . .
H32 H -0.9392 1.6902 0.6232 0.035 Uiso 1 1 calc R . .
C33 C -0.9335(6) 1.7362(5) 0.7148(4) 0.0392(19) Uani 1 1 d U . .
C34 C -0.8703(7) 1.7889(4) 0.7678(4) 0.0395(19) Uani 1 1 d U . .
H34 H -0.8957 1.7959 0.8041 0.047 Uiso 1 1 calc R . .
C35 C -0.7694(7) 1.8331(4) 0.7708(4) 0.0355(18) Uani 1 1 d U . .
C36 C -0.7336(6) 1.8213(4) 0.7173(4) 0.0317(18) Uani 1 1 d U . .
H36 H -0.6651 1.8497 0.7184 0.038 Uiso 1 1 calc R . .
C331 C -1.0425(7) 1.6886(6) 0.7120(5) 0.065(3) Uani 1 1 d U . .
H33A H -1.0414 1.6422 0.7240 0.097 Uiso 1 1 calc R . .
H33B H -1.0890 1.6803 0.6673 0.097 Uiso 1 1 calc R . .
H33C H -1.0674 1.7127 0.7430 0.097 Uiso 1 1 calc R . .
C351 C -0.7044(8) 1.8908(5) 0.8303(4) 0.053(2) Uani 1 1 d U . .
H35A H -0.6819 1.8682 0.8676 0.079 Uiso 1 1 calc R . .
H35B H -0.7456 1.9188 0.8413 0.079 Uiso 1 1 calc R . .
H35C H -0.6434 1.9230 0.8207 0.079 Uiso 1 1 calc R . .
C37 C -0.7110(6) 1.8168(4) 0.5789(4) 0.0274(16) Uani 1 1 d U . .
H37A H -0.6778 1.8001 0.5482 0.033 Uiso 1 1 calc R . .
H37B H -0.6550 1.8536 0.6148 0.033 Uiso 1 1 calc R . .
C38 C -0.7827(6) 1.8541(4) 0.5415(4) 0.0327(17) Uani 1 1 d U . .
C381 C -0.8054(7) 1.9058(4) 0.5880(4) 0.0379(19) Uani 1 1 d U . .
H38A H -0.7393 1.9415 0.6172 0.045 Uiso 1 1 calc R . .
H38B H -0.8440 1.8783 0.6159 0.045 Uiso 1 1 calc R . .
C382 C -0.7276(9) 1.8975(5) 0.4965(5) 0.057(2) Uani 1 1 d U . .
H38C H -0.7143 1.8642 0.4653 0.069 Uiso 1 1 calc R . .
H38D H -0.6599 1.9332 0.5236 0.069 Uiso 1 1 calc R . .
C383 C -0.8879(7) 1.7991(4) 0.4973(4) 0.043(2) Uani 1 1 d U . .
H38E H -0.8751 1.7651 0.4665 0.052 Uiso 1 1 calc R . .
H38F H -0.9253 1.7707 0.5253 0.052 Uiso 1 1 calc R . .
C384 C -0.8714(8) 1.9460(4) 0.5471(5) 0.052(2) Uani 1 1 d U . .
H384 H -0.8849 1.9800 0.5781 0.062 Uiso 1 1 calc R . .
C385 C -0.7935(11) 1.9371(5) 0.4576(5) 0.076(3) Uani 1 1 d U . .
H385 H -0.7575 1.9642 0.4278 0.092 Uiso 1 1 calc R . .
C386 C -0.9540(8) 1.8359(5) 0.4589(5) 0.058(2) Uani 1 1 d U . .
H386 H -1.0217 1.7987 0.4317 0.069 Uiso 1 1 calc R . .
C387 C -0.9021(11) 1.8769(6) 0.4155(5) 0.084(3) Uani 1 1 d U . .
H38G H -0.9473 1.9005 0.3903 0.101 Uiso 1 1 calc R . .
H38H H -0.8901 1.8436 0.3837 0.101 Uiso 1 1 calc R . .
C388 C -0.9743(8) 1.8893(5) 0.5062(5) 0.067(3) Uani 1 1 d U . .
H38I H -1.0190 1.9130 0.4807 0.080 Uiso 1 1 calc R . .
H38J H -1.0107 1.8629 0.5356 0.080 Uiso 1 1 calc R . .
C389 C -0.8151(10) 1.9881(5) 0.5043(5) 0.071(3) Uani 1 1 d U . .
H38K H -0.7490 2.0252 0.5320 0.086 Uiso 1 1 calc R . .
H38L H -0.8580 2.0131 0.4789 0.086 Uiso 1 1 calc R . .
Nb2 Nb -0.95681(5) 0.15120(3) 0.90622(3) 0.02077(18) Uani 1 1 d DU . .
H2NB H -0.967(5) 0.101(3) 0.972(2) 0.025 Uiso 1 1 d D . .
N4 N -0.8345(4) 0.1687(3) 0.8720(3) 0.0220(12) Uani 1 1 d U . .
N5 N -0.9188(4) 0.2523(3) 0.9503(3) 0.0240(13) Uani 1 1 d U . .
N6 N -1.0852(4) 0.1099(3) 0.8309(3) 0.0231(12) Uani 1 1 d U . .
C41 C -0.8239(5) 0.1846(4) 0.8103(4) 0.0251(15) Uani 1 1 d U . .
C42 C -0.7866(6) 0.1452(4) 0.7710(4) 0.0294(16) Uani 1 1 d U . .
H42 H -0.7683 0.1059 0.7857 0.035 Uiso 1 1 calc R . .
C43 C -0.7762(6) 0.1631(4) 0.7107(4) 0.0304(17) Uani 1 1 d U . .
C44 C -0.8049(6) 0.2203(4) 0.6900(4) 0.0349(18) Uani 1 1 d U . .
H44 H -0.7996 0.2322 0.6485 0.042 Uiso 1 1 calc R . .
C45 C -0.8419(6) 0.2614(4) 0.7292(4) 0.0316(17) Uani 1 1 d U . .
C46 C -0.8499(6) 0.2424(4) 0.7883(4) 0.0266(16) Uani 1 1 d U . .
H46 H -0.8741 0.2695 0.8153 0.032 Uiso 1 1 calc R . .
C431 C -0.7368(7) 0.1215(5) 0.6684(4) 0.044(2) Uani 1 1 d U . .
H43A H -0.7759 0.1157 0.6221 0.066 Uiso 1 1 calc R . .
H43B H -0.7458 0.0738 0.6806 0.066 Uiso 1 1 calc R . .
H43C H -0.6630 0.1478 0.6747 0.066 Uiso 1 1 calc R . .
C451 C -0.8695(8) 0.3237(5) 0.7058(5) 0.057(3) Uani 1 1 d U . .
H45A H -0.8452 0.3638 0.7429 0.085 Uiso 1 1 calc R . .
H45B H -0.9451 0.3086 0.6874 0.085 Uiso 1 1 calc R . .
H45C H -0.8365 0.3393 0.6718 0.085 Uiso 1 1 calc R . .
C47 C -0.8386(5) 0.1044(4) 0.8965(4) 0.0240(14) Uani 1 1 d U . .
H47 H -0.8673 0.0611 0.8605 0.029 Uiso 1 1 calc R . .
C48 C -0.7478(5) 0.1015(4) 0.9515(4) 0.0225(15) Uani 1 1 d U . .
C481 C -0.7069(5) 0.1680(4) 1.0072(4) 0.0249(15) Uani 1 1 d U . .
H48A H -0.6828 0.2126 0.9890 0.030 Uiso 1 1 calc R . .
H48B H -0.7640 0.1701 1.0250 0.030 Uiso 1 1 calc R . .
C482 C -0.6565(5) 0.1012(4) 0.9236(4) 0.0272(16) Uani 1 1 d U . .
H48C H -0.6806 0.0592 0.8875 0.033 Uiso 1 1 calc R . .
H48D H -0.6327 0.1458 0.9055 0.033 Uiso 1 1 calc R . .
C483 C -0.7836(5) 0.0335(4) 0.9807(4) 0.0249(15) Uani 1 1 d U . .
H48E H -0.8094 -0.0098 0.9457 0.030 Uiso 1 1 calc R . .
H48F H -0.8413 0.0341 0.9985 0.030 Uiso 1 1 calc R . .
C484 C -0.6173(6) 0.1645(4) 1.0627(4) 0.0330(17) Uani 1 1 d U . .
H484 H -0.5928 0.2080 1.0981 0.040 Uiso 1 1 calc R . .
C485 C -0.5668(6) 0.0968(4) 0.9781(4) 0.0322(17) Uani 1 1 d U . .
H485 H -0.5088 0.0956 0.9600 0.039 Uiso 1 1 calc R . .
C486 C -0.6922(6) 0.0295(4) 1.0366(4) 0.0306(17) Uani 1 1 d U . .
H486 H -0.7169 -0.0156 1.0547 0.037 Uiso 1 1 calc R . .
C487 C -0.6043(6) 0.0274(4) 1.0086(4) 0.0312(17) Uani 1 1 d U . .
H48G H -0.6288 -0.0163 0.9743 0.037 Uiso 1 1 calc R . .
H48H H -0.5457 0.0250 1.0440 0.037 Uiso 1 1 calc R . .
C488 C -0.6556(7) 0.0949(4) 1.0916(4) 0.0372(18) Uani 1 1 d U . .
H48I H -0.5985 0.0924 1.1280 0.045 Uiso 1 1 calc R . .
H48J H -0.7135 0.0956 1.1092 0.045 Uiso 1 1 calc R . .
C489 C -0.5284(5) 0.1647(4) 1.0335(4) 0.0294(17) Uani 1 1 d U . .
H48K H -0.4682 0.1640 1.0686 0.035 Uiso 1 1 calc R . .
H48L H -0.5061 0.2093 1.0150 0.035 Uiso 1 1 calc R . .
C51 C -1.0132(5) 0.2644(4) 0.9472(4) 0.0236(15) Uani 1 1 d U . .
C52 C -1.0827(6) 0.2210(4) 0.9756(4) 0.0274(16) Uani 1 1 d U . .
H52 H -1.0644 0.1857 0.9983 0.033 Uiso 1 1 calc R . .
C53 C -1.1791(6) 0.2279(4) 0.9715(4) 0.0325(18) Uani 1 1 d U . .
C54 C -1.2034(6) 0.2807(4) 0.9391(4) 0.0390(19) Uani 1 1 d U . .
H54 H -1.2680 0.2865 0.9366 0.047 Uiso 1 1 calc R . .
C55 C -1.1360(6) 0.3254(4) 0.9099(4) 0.0361(19) Uani 1 1 d U . .
C56 C -1.0413(6) 0.3164(4) 0.9137(4) 0.0275(16) Uani 1 1 d U . .
H56 H -0.9952 0.3458 0.8933 0.033 Uiso 1 1 calc R . .
C531 C -1.2552(7) 0.1792(4) 1.0021(5) 0.048(2) Uani 1 1 d U . .
H53A H -1.2751 0.2090 1.0316 0.072 Uiso 1 1 calc R . .
H53B H -1.2221 0.1493 1.0271 0.072 Uiso 1 1 calc R . .
H53C H -1.3172 0.1478 0.9671 0.072 Uiso 1 1 calc R . .
C551 C -1.1639(8) 0.3829(5) 0.8768(5) 0.050(2) Uani 1 1 d U . .
H55A H -1.2363 0.3629 0.8491 0.074 Uiso 1 1 calc R . .
H55B H -1.1185 0.4001 0.8494 0.074 Uiso 1 1 calc R . .
H55C H -1.1553 0.4232 0.9102 0.074 Uiso 1 1 calc R . .
C57 C -0.8206(6) 0.3150(4) 0.9733(4) 0.0261(15) Uani 1 1 d U . .
H57A H -0.8272 0.3521 0.9458 0.031 Uiso 1 1 calc R . .
H57B H -0.7645 0.2992 0.9653 0.031 Uiso 1 1 calc R . .
C58 C -0.7867(6) 0.3509(4) 1.0456(4) 0.0303(16) Uani 1 1 d U . .
C581 C -0.6713(6) 0.3979(4) 1.0652(4) 0.0429(19) Uani 1 1 d U . .
H58A H -0.6612 0.4363 1.0381 0.052 Uiso 1 1 calc R . .
H58B H -0.6307 0.3677 1.0564 0.052 Uiso 1 1 calc R . .
C582 C -0.8475(7) 0.4019(4) 1.0592(4) 0.0338(18) Uani 1 1 d U . .
H58C H -0.8383 0.4394 1.0312 0.041 Uiso 1 1 calc R . .
H58D H -0.9225 0.3732 1.0476 0.041 Uiso 1 1 calc R . .
C583 C -0.8032(7) 0.2950(4) 1.0911(4) 0.0336(17) Uani 1 1 d U . .
H58E H -0.7650 0.2622 1.0847 0.040 Uiso 1 1 calc R . .
H58F H -0.8779 0.2655 1.0794 0.040 Uiso 1 1 calc R . .
C584 C -0.6302(8) 0.4336(5) 1.1404(5) 0.053(2) Uani 1 1 d U . .
H584 H -0.5545 0.4629 1.1528 0.063 Uiso 1 1 calc R . .
C585 C -0.8081(7) 0.4381(4) 1.1315(4) 0.045(2) Uani 1 1 d U . .
H585 H -0.8476 0.4702 1.1390 0.054 Uiso 1 1 calc R . .
C586 C -0.7644(8) 0.3326(5) 1.1642(5) 0.051(2) Uani 1 1 d U . .
H586 H -0.7755 0.2948 1.1926 0.062 Uiso 1 1 calc R . .
C587 C -0.8229(8) 0.3810(5) 1.1756(4) 0.049(2) Uani 1 1 d U . .
H58G H -0.7971 0.4049 1.2225 0.059 Uiso 1 1 calc R . .
H58H H -0.8977 0.3521 1.1655 0.059 Uiso 1 1 calc R . .
C588 C -0.6492(8) 0.3756(5) 1.1815(5) 0.053(2) Uani 1 1 d U . .
H58I H -0.6224 0.3979 1.2288 0.064 Uiso 1 1 calc R . .
H58J H -0.6117 0.3428 1.1737 0.064 Uiso 1 1 calc R . .
C589 C -0.6934(7) 0.4829(4) 1.1501(5) 0.051(2) Uani 1 1 d U . .
H58K H -0.6692 0.5074 1.1967 0.061 Uiso 1 1 calc R . .
H58L H -0.6821 0.5205 1.1223 0.061 Uiso 1 1 calc R . .
C61 C -1.0771(5) 0.0425(4) 0.8050(4) 0.0255(15) Uani 1 1 d U . .
C62 C -1.0815(5) -0.0091(4) 0.8458(4) 0.0263(16) Uani 1 1 d U . .
H62 H -1.1010 -0.0029 0.8847 0.032 Uiso 1 1 calc R . .
C63 C -1.0565(6) -0.0714(4) 0.8289(4) 0.0281(17) Uani 1 1 d U . .
C64 C -1.0312(6) -0.0791(4) 0.7715(4) 0.0324(17) Uani 1 1 d U . .
H64 H -1.0156 -0.1206 0.7591 0.039 Uiso 1 1 calc R . .
C65 C -1.0278(6) -0.0260(5) 0.7297(4) 0.0354(18) Uani 1 1 d U . .
C66 C -1.0508(6) 0.0334(5) 0.7453(4) 0.0348(18) Uani 1 1 d U . .
H66 H -1.0496 0.0681 0.7172 0.042 Uiso 1 1 calc R . .
C631 C -1.0581(7) -0.1241(4) 0.8741(4) 0.042(2) Uani 1 1 d U . .
H63A H -1.0197 -0.1547 0.8638 0.063 Uiso 1 1 calc R . .
H63B H -1.1302 -0.1545 0.8687 0.063 Uiso 1 1 calc R . .
H63C H -1.0256 -0.0982 0.9196 0.063 Uiso 1 1 calc R . .
C651 C -0.9973(9) -0.0374(6) 0.6676(5) 0.069(3) Uani 1 1 d U . .
H65A H -1.0563 -0.0734 0.6338 0.104 Uiso 1 1 calc R . .
H65B H -0.9386 -0.0545 0.6772 0.104 Uiso 1 1 calc R . .
H65C H -0.9773 0.0085 0.6516 0.104 Uiso 1 1 calc R . .
C67 C -1.1453(5) 0.1452(4) 0.7859(4) 0.0265(16) Uani 1 1 d U . .
H67A H -1.1226 0.1473 0.7456 0.032 Uiso 1 1 calc R . .
H67B H -1.1275 0.1956 0.8077 0.032 Uiso 1 1 calc R . .
C68 C -1.2628(6) 0.1084(4) 0.7655(4) 0.0274(16) Uani 1 1 d U . .
C681 C -1.3106(6) 0.1616(4) 0.7340(5) 0.041(2) Uani 1 1 d U . .
H68A H -1.2877 0.2066 0.7665 0.049 Uiso 1 1 calc R . .
H68B H -1.2850 0.1741 0.6959 0.049 Uiso 1 1 calc R . .
C682 C -1.3027(6) 0.0889(5) 0.8240(4) 0.0398(19) Uani 1 1 d U . .
H68C H -1.2786 0.1328 0.8582 0.048 Uiso 1 1 calc R . .
H68D H -1.2745 0.0533 0.8435 0.048 Uiso 1 1 calc R . .
C683 C -1.3018(6) 0.0373(4) 0.7145(4) 0.0408(19) Uani 1 1 d U . .
H68E H -1.2745 0.0015 0.7345 0.049 Uiso 1 1 calc R . .
H68F H -1.2761 0.0472 0.6759 0.049 Uiso 1 1 calc R . .
C684 C -1.4297(7) 0.1297(5) 0.7109(5) 0.049(2) Uani 1 1 d U . .
H684 H -1.4582 0.1652 0.6902 0.058 Uiso 1 1 calc R . .
C685 C -1.4241(7) 0.0565(5) 0.8018(5) 0.051(2) Uani 1 1 d U . .
H685 H -1.4495 0.0454 0.8408 0.061 Uiso 1 1 calc R . .
C686 C -1.4232(7) 0.0061(5) 0.6918(5) 0.052(2) Uani 1 1 d U . .
H686 H -1.4483 -0.0399 0.6594 0.062 Uiso 1 1 calc R . .
C687 C -1.4601(7) -0.0091(5) 0.7532(5) 0.057(2) Uani 1 1 d U . .
H68G H -1.5369 -0.0296 0.7398 0.068 Uiso 1 1 calc R . .
H68H H -1.4335 -0.0452 0.7730 0.068 Uiso 1 1 calc R . .
C688 C -1.4646(7) 0.0595(5) 0.6606(5) 0.056(2) Uani 1 1 d U . .
H68I H -1.5414 0.0388 0.6448 0.067 Uiso 1 1 calc R . .
H68J H -1.4389 0.0703 0.6222 0.067 Uiso 1 1 calc R . .
C689 C -1.4653(6) 0.1143(4) 0.7708(4) 0.055(2) Uani 1 1 d U . .
H68K H -1.5421 0.0962 0.7581 0.066 Uiso 1 1 calc R . .
H68L H -1.4389 0.1595 0.8036 0.066 Uiso 1 1 calc R . .
C1S C -0.4894(6) 1.2954(4) 0.7579(4) 0.127(6) Uani 1 1 d RDU . .
H1S1 H -0.4158 1.3250 0.7682 0.190 Uiso 1 1 calc R . .
H1S2 H -0.5251 1.2947 0.7119 0.190 Uiso 1 1 calc R . .
H1S3 H -0.4960 1.2459 0.7644 0.190 Uiso 1 1 calc R . .
C2S C -0.5390(9) 1.3278(7) 0.8038(6) 0.096(4) Uani 1 1 d DU . .
H2S1 H -0.5220 1.3802 0.8036 0.115 Uiso 1 1 calc R . .
H2S2 H -0.6154 1.3039 0.7888 0.115 Uiso 1 1 calc R . .
O3S O -0.4940(9) 1.3150(6) 0.8740(5) 0.133(4) Uani 1 1 d DU . .
C4S C -0.5562(10) 1.3385(7) 0.9174(6) 0.092(4) Uani 1 1 d DU . .
H4S1 H -0.6300 1.3068 0.8998 0.110 Uiso 1 1 calc R . .
H4S2 H -0.5300 1.3303 0.9627 0.110 Uiso 1 1 calc R . .
C5S C -0.5506(11) 1.4113(7) 0.9209(8) 0.115(5) Uani 1 1 d U . .
H5S1 H -0.4912 1.4391 0.9071 0.172 Uiso 1 1 calc R . .
H5S2 H -0.5420 1.4319 0.9663 0.172 Uiso 1 1 calc R . .
H5S3 H -0.6147 1.4133 0.8918 0.172 Uiso 1 1 calc R . .
C1T C -0.5472(16) 0.0910(9) 0.4772(12) 0.125(9) Uani 0.686(10) 1 d PDU A 1
H1T1 H -0.5070 0.0871 0.4467 0.187 Uiso 0.686(10) 1 calc PR A 1
H1T2 H -0.6205 0.0779 0.4522 0.187 Uiso 0.686(10) 1 calc PR A 1
H1T3 H -0.5405 0.0583 0.5086 0.187 Uiso 0.686(10) 1 calc PR A 1
C2T C -0.5072(11) 0.1670(8) 0.5136(8) 0.078(4) Uani 0.686(10) 1 d PDU A 1
H2T1 H -0.4799 0.2001 0.4850 0.093 Uiso 0.686(10) 1 calc PR A 1
H2T2 H -0.4486 0.1726 0.5529 0.093 Uiso 0.686(10) 1 calc PR A 1
O1T O -0.5899(8) 0.1898(6) 0.5362(6) 0.086(4) Uani 0.686(10) 1 d PDU A 1
C3T C -0.6734(16) 0.1880(17) 0.4713(9) 0.099(6) Uani 0.686(10) 1 d PDU A 1
H3T1 H -0.6406 0.2204 0.4440 0.118 Uiso 0.686(10) 1 calc PR A 1
H3T2 H -0.7065 0.1383 0.4454 0.118 Uiso 0.686(10) 1 calc PR A 1
C4T C -0.7564(13) 0.2137(8) 0.4920(10) 0.088(6) Uani 0.686(10) 1 d PDU A 1
H4T1 H -0.8122 0.2103 0.4525 0.132 Uiso 0.686(10) 1 calc PR A 1
H4T2 H -0.7236 0.2640 0.5151 0.132 Uiso 0.686(10) 1 calc PR A 1
H4T3 H -0.7854 0.1830 0.5211 0.132 Uiso 0.686(10) 1 calc PR A 1
C1R C -0.754(3) 0.255(3) 0.546(3) 0.187(19) Uani 0.314(10) 1 d PDU A 2
H1R1 H -0.7365 0.2949 0.5821 0.280 Uiso 0.314(10) 1 calc PR A 2
H1R2 H -0.8017 0.2108 0.5546 0.280 Uiso 0.314(10) 1 calc PR A 2
H1R3 H -0.7874 0.2663 0.5045 0.280 Uiso 0.314(10) 1 calc PR A 2
C2R C -0.654(2) 0.2418(15) 0.5418(16) 0.088(8) Uani 0.314(10) 1 d PDU A 2
H2R1 H -0.6204 0.2263 0.5819 0.105 Uiso 0.314(10) 1 calc PR A 2
H2R2 H -0.6028 0.2855 0.5342 0.105 Uiso 0.314(10) 1 calc PR A 2
O1R O -0.700(2) 0.179(2) 0.4799(18) 0.127(10) Uani 0.314(10) 1 d PDU A 2
C3R C -0.612(3) 0.1521(18) 0.4700(17) 0.094(8) Uani 0.314(10) 1 d PDU A 2
H3R1 H -0.5432 0.1907 0.4897 0.113 Uiso 0.314(10) 1 calc PR A 2
H3R2 H -0.6127 0.1095 0.4913 0.113 Uiso 0.314(10) 1 calc PR A 2
C4R C -0.633(5) 0.132(4) 0.395(2) 0.24(3) Uani 0.314(10) 1 d PDU A 2
H4R1 H -0.5831 0.1101 0.3865 0.353 Uiso 0.314(10) 1 calc PR A 2
H4R2 H -0.6255 0.1752 0.3751 0.353 Uiso 0.314(10) 1 calc PR A 2
H4R3 H -0.7037 0.0967 0.3755 0.353 Uiso 0.314(10) 1 calc PR A 2

loop_
_atom_site_aniso_label
_atom_site_aniso_U_11
_atom_site_aniso_U_22
_atom_site_aniso_U_33
_atom_site_aniso_U_23
_atom_site_aniso_U_13
_atom_site_aniso_U_12
Nb1 0.0207(3) 0.0194(3) 0.0223(4) -0.0004(3) 0.0076(3) 0.0065(3)
N1 0.022(3) 0.021(3) 0.021(3) -0.001(2) 0.006(2) 0.008(2)
N2 0.022(3) 0.023(3) 0.023(3) 0.000(2) 0.005(3) 0.005(2)
N3 0.022(3) 0.018(3) 0.027(3) -0.003(2) 0.008(3) 0.006(2)
C11 0.024(3) 0.026(4) 0.024(4) 0.006(3) 0.007(3) 0.010(3)
C12 0.031(4) 0.029(4) 0.019(4) -0.002(3) 0.003(3) 0.014(3)
C13 0.033(4) 0.050(5) 0.021(4) -0.003(3) 0.005(3) 0.015(4)
C14 0.034(4) 0.056(5) 0.035(5) 0.003(4) -0.001(4) 0.025(4)
C15 0.025(4) 0.045(5) 0.047(5) 0.016(4) 0.020(4) 0.015(4)
C16 0.023(3) 0.034(4) 0.019(4) 0.002(3) 0.005(3) 0.009(3)
C131 0.036(5) 0.052(6) 0.052(6) -0.018(4) -0.010(4) 0.019(4)
C151 0.046(5) 0.073(7) 0.045(6) -0.005(5) 0.009(5) 0.039(5)
C17 0.025(4) 0.022(3) 0.025(3) 0.004(3) 0.010(3) 0.011(3)
C18 0.018(3) 0.033(4) 0.023(3) -0.002(3) 0.002(3) 0.008(3)
C181 0.026(4) 0.031(4) 0.024(4) -0.004(3) 0.001(3) 0.018(3)
C182 0.041(4) 0.027(4) 0.027(4) 0.001(3) 0.007(3) 0.020(3)
C183 0.033(4) 0.024(4) 0.027(4) 0.001(3) 0.010(3) 0.009(3)
C184 0.032(4) 0.043(4) 0.029(4) 0.011(4) 0.018(3) 0.019(3)
C185 0.054(5) 0.027(4) 0.033(4) 0.003(3) 0.009(4) 0.025(3)
C186 0.037(4) 0.016(3) 0.030(4) -0.009(3) -0.004(3) -0.001(3)
C187 0.034(4) 0.044(4) 0.019(4) -0.003(3) 0.003(3) 0.022(3)
C188 0.060(5) 0.041(4) 0.019(4) -0.005(3) 0.003(4) 0.032(4)
C189 0.051(5) 0.039(4) 0.019(4) -0.004(3) 0.004(4) 0.014(4)
C21 0.026(3) 0.023(3) 0.016(3) 0.004(2) 0.008(3) 0.008(3)
C22 0.029(4) 0.014(3) 0.033(4) 0.004(3) 0.011(3) 0.006(3)
C23 0.038(4) 0.026(4) 0.026(4) -0.001(3) 0.010(3) 0.009(3)
C24 0.050(4) 0.026(4) 0.031(5) 0.001(3) 0.012(4) 0.019(3)
C25 0.036(4) 0.039(5) 0.039(5) 0.000(4) 0.011(4) 0.020(4)
C26 0.033(4) 0.022(4) 0.024(4) 0.001(3) 0.005(3) 0.011(3)
C231 0.041(4) 0.017(4) 0.048(5) -0.005(3) 0.017(4) 0.001(3)
C251 0.047(5) 0.052(6) 0.061(6) -0.006(5) 0.011(5) 0.028(4)
C27 0.021(4) 0.027(4) 0.023(3) 0.000(3) 0.005(3) 0.003(3)
C28 0.026(4) 0.029(4) 0.024(4) 0.006(3) 0.007(3) 0.005(3)
C281 0.036(4) 0.032(4) 0.028(4) 0.001(3) 0.007(3) -0.003(4)
C282 0.027(4) 0.034(4) 0.032(4) 0.001(3) 0.011(3) 0.007(3)
C283 0.047(5) 0.038(4) 0.031(4) 0.008(3) 0.015(4) 0.018(4)
C284 0.053(5) 0.046(4) 0.023(4) -0.001(4) 0.012(4) -0.001(4)
C285 0.032(4) 0.046(5) 0.045(5) 0.001(4) 0.018(4) 0.000(4)
C286 0.059(5) 0.033(4) 0.041(5) 0.015(3) 0.017(4) 0.015(4)
C287 0.057(5) 0.035(4) 0.023(5) 0.003(3) 0.014(4) -0.006(4)
C288 0.058(5) 0.058(5) 0.022(4) 0.010(4) 0.009(4) 0.013(4)
C289 0.058(5) 0.055(5) 0.032(4) 0.004(4) 0.024(4) 0.015(4)
C31 0.021(3) 0.020(3) 0.028(4) 0.001(3) 0.010(3) 0.008(3)
C32 0.022(4) 0.034(4) 0.029(4) 0.000(3) 0.006(3) 0.008(3)
C33 0.032(4) 0.051(5) 0.042(5) 0.004(4) 0.019(4) 0.019(3)
C34 0.048(4) 0.051(5) 0.035(5) 0.006(3) 0.022(4) 0.032(3)
C35 0.047(5) 0.033(4) 0.032(4) 0.000(3) 0.012(4) 0.024(3)
C36 0.028(4) 0.031(4) 0.029(4) -0.004(3) 0.004(3) 0.008(3)
C331 0.034(5) 0.110(9) 0.056(7) 0.013(6) 0.028(5) 0.022(5)
C351 0.078(7) 0.046(5) 0.033(5) -0.001(4) 0.014(5) 0.024(5)
C37 0.030(4) 0.023(3) 0.032(4) 0.002(3) 0.016(3) 0.008(3)
C38 0.045(4) 0.022(4) 0.032(4) 0.000(3) 0.009(3) 0.016(3)
C381 0.040(5) 0.028(4) 0.042(5) -0.003(3) 0.006(4) 0.016(3)
C382 0.097(7) 0.040(5) 0.056(6) 0.020(4) 0.037(5) 0.038(4)
C383 0.065(5) 0.031(4) 0.029(5) -0.008(3) -0.001(4) 0.026(4)
C384 0.074(6) 0.031(4) 0.053(6) -0.008(4) 0.008(4) 0.034(4)
C385 0.156(9) 0.048(5) 0.059(6) 0.029(5) 0.048(6) 0.063(5)
C386 0.075(6) 0.062(6) 0.034(5) -0.017(4) -0.012(4) 0.049(5)
C387 0.161(9) 0.073(7) 0.034(6) 0.007(4) 0.004(5) 0.082(6)
C388 0.076(6) 0.061(6) 0.053(6) -0.019(5) -0.013(5) 0.044(4)
C389 0.129(9) 0.045(5) 0.065(7) 0.017(4) 0.035(6) 0.057(5)
Nb2 0.0218(4) 0.0201(3) 0.0241(4) 0.0049(3) 0.0088(3) 0.0106(3)
N4 0.029(3) 0.024(3) 0.023(3) 0.007(2) 0.015(3) 0.016(3)
N5 0.026(3) 0.023(3) 0.028(3) 0.006(2) 0.012(3) 0.012(2)
N6 0.024(3) 0.024(3) 0.025(3) 0.006(2) 0.010(2) 0.012(2)
C41 0.026(4) 0.025(4) 0.025(4) 0.005(3) 0.009(3) 0.007(3)
C42 0.025(4) 0.040(4) 0.025(4) 0.000(3) 0.009(3) 0.016(3)
C43 0.034(4) 0.043(4) 0.018(4) 0.008(3) 0.002(3) 0.021(4)
C44 0.035(4) 0.053(5) 0.026(4) 0.015(4) 0.018(4) 0.020(4)
C45 0.045(5) 0.024(4) 0.028(4) 0.004(3) 0.011(4) 0.014(3)
C46 0.028(4) 0.026(4) 0.030(4) 0.007(3) 0.011(3) 0.013(3)
C431 0.050(5) 0.059(5) 0.033(5) 0.009(4) 0.023(4) 0.024(4)
C451 0.083(7) 0.052(6) 0.056(6) 0.028(5) 0.028(6) 0.041(5)
C47 0.022(3) 0.021(3) 0.028(4) -0.002(3) 0.008(3) 0.008(3)
C48 0.019(3) 0.015(3) 0.032(4) -0.002(3) 0.004(3) 0.008(3)
C481 0.028(4) 0.017(3) 0.026(4) -0.002(3) 0.003(3) 0.009(3)
C482 0.018(3) 0.022(4) 0.039(4) 0.000(3) 0.015(3) 0.001(3)
C483 0.028(4) 0.018(3) 0.028(4) -0.001(3) 0.010(3) 0.008(3)
C484 0.032(4) 0.030(4) 0.030(4) -0.009(3) 0.004(3) 0.009(3)
C485 0.037(4) 0.033(4) 0.032(4) 0.006(3) 0.004(3) 0.024(4)
C486 0.034(4) 0.035(4) 0.027(4) -0.001(3) 0.006(3) 0.021(3)
C487 0.033(4) 0.022(3) 0.039(5) 0.001(3) 0.011(4) 0.010(3)
C488 0.040(5) 0.039(4) 0.029(4) 0.004(3) 0.005(3) 0.014(4)
C489 0.015(3) 0.028(4) 0.033(4) -0.002(3) 0.001(3) -0.002(3)
C51 0.029(3) 0.023(4) 0.026(4) 0.003(3) 0.013(3) 0.015(3)
C52 0.039(4) 0.025(4) 0.030(4) 0.009(3) 0.020(4) 0.019(3)
C53 0.041(4) 0.025(4) 0.042(5) 0.002(3) 0.025(4) 0.016(3)
C54 0.038(4) 0.042(4) 0.050(5) 0.002(3) 0.020(4) 0.027(4)
C55 0.037(4) 0.030(4) 0.047(5) 0.007(3) 0.012(4) 0.021(3)
C56 0.039(4) 0.022(4) 0.028(4) 0.006(3) 0.016(3) 0.014(3)
C531 0.049(5) 0.036(5) 0.071(7) 0.007(4) 0.040(5) 0.013(4)
C551 0.068(6) 0.053(5) 0.048(6) 0.015(4) 0.017(5) 0.045(5)
C57 0.034(4) 0.020(3) 0.033(4) 0.011(3) 0.017(3) 0.014(3)
C58 0.044(4) 0.019(4) 0.034(4) 0.004(3) 0.019(3) 0.013(3)
C581 0.042(4) 0.031(4) 0.055(5) 0.000(4) 0.014(4) 0.014(3)
C582 0.048(5) 0.021(4) 0.045(4) 0.010(3) 0.023(4) 0.020(3)
C583 0.054(5) 0.021(4) 0.030(4) 0.004(3) 0.012(4) 0.020(3)
C584 0.052(5) 0.031(4) 0.063(6) -0.011(4) 0.010(4) 0.010(4)
C585 0.064(5) 0.033(4) 0.046(5) 0.005(4) 0.020(4) 0.027(4)
C586 0.084(6) 0.028(4) 0.033(4) 0.001(4) -0.001(5) 0.021(4)
C587 0.078(6) 0.045(5) 0.033(5) 0.000(4) 0.027(5) 0.025(4)
C588 0.081(5) 0.037(5) 0.039(5) -0.009(4) 0.003(5) 0.033(4)
C589 0.073(6) 0.025(4) 0.049(6) -0.004(4) 0.009(4) 0.018(4)
C61 0.021(3) 0.023(3) 0.030(4) 0.000(3) 0.005(3) 0.008(3)
C62 0.020(4) 0.030(3) 0.026(4) 0.004(3) 0.005(3) 0.007(3)
C63 0.024(4) 0.019(3) 0.030(4) 0.000(3) 0.000(3) 0.000(3)
C64 0.026(4) 0.027(4) 0.044(5) 0.000(3) 0.009(4) 0.013(3)
C65 0.041(5) 0.045(5) 0.018(4) -0.002(3) 0.003(3) 0.018(4)
C66 0.044(5) 0.047(5) 0.024(4) 0.013(3) 0.009(4) 0.029(4)
C631 0.045(5) 0.028(4) 0.056(6) 0.013(4) 0.019(5) 0.011(4)
C651 0.114(9) 0.085(8) 0.040(6) 0.009(5) 0.032(6) 0.070(7)
C67 0.021(3) 0.021(4) 0.036(4) 0.004(3) 0.007(3) 0.007(3)
C68 0.028(3) 0.022(4) 0.031(4) 0.005(3) 0.004(3) 0.012(3)
C681 0.035(4) 0.036(4) 0.056(6) 0.017(4) 0.009(4) 0.017(3)
C682 0.026(4) 0.050(5) 0.048(5) 0.012(4) 0.013(4) 0.016(4)
C683 0.034(4) 0.027(4) 0.048(5) -0.003(3) 0.004(4) 0.002(3)
C684 0.036(4) 0.048(5) 0.062(6) 0.026(4) 0.003(4) 0.020(4)
C685 0.029(4) 0.075(6) 0.054(5) 0.033(4) 0.015(4) 0.017(4)
C686 0.036(4) 0.039(5) 0.061(6) 0.001(4) -0.006(4) 0.004(4)
C687 0.018(4) 0.049(5) 0.085(7) 0.032(4) -0.001(4) -0.005(4)
C688 0.034(5) 0.055(5) 0.061(6) 0.014(4) 0.002(4) 0.002(4)
C689 0.026(4) 0.067(6) 0.074(6) 0.018(5) 0.013(4) 0.020(4)
C1S 0.123(13) 0.107(11) 0.136(11) -0.004(10) 0.066(11) 0.008(10)
C2S 0.058(7) 0.108(10) 0.092(8) 0.005(7) 0.019(6) -0.006(7)
O3S 0.168(10) 0.123(8) 0.130(8) 0.037(7) 0.058(7) 0.063(7)
C4S 0.070(8) 0.084(7) 0.096(9) 0.016(7) 0.024(7) -0.007(6)
C5S 0.094(10) 0.098(9) 0.161(15) 0.027(10) 0.057(10) 0.030(9)
C1T 0.095(15) 0.104(13) 0.20(3) 0.022(14) 0.096(17) 0.025(11)
C2T 0.063(9) 0.100(10) 0.074(11) 0.053(8) 0.019(8) 0.026(8)
O1T 0.077(7) 0.070(7) 0.111(9) 0.033(6) 0.036(6) 0.013(6)
C3T 0.080(11) 0.116(14) 0.134(12) 0.054(11) 0.056(8) 0.053(11)
C4T 0.100(11) 0.034(8) 0.164(18) 0.021(10) 0.077(11) 0.036(8)
C1R 0.11(3) 0.20(4) 0.29(5) 0.06(3) 0.12(3) 0.04(3)
C2R 0.089(16) 0.068(14) 0.133(17) 0.073(11) 0.055(14) 0.033(13)
O1R 0.105(16) 0.106(16) 0.156(17) 0.048(13) 0.049(15) 0.002(14)
C3R 0.104(16) 0.087(16) 0.088(15) 0.047(13) 0.054(14) 0.002(13)
C4R 0.28(6) 0.22(6) 0.12(2) -0.07(4) 0.07(4) -0.01(5)

loop_
_atom_type_symbol
_atom_type_description
_atom_type_scat_dispersion_real
_atom_type_scat_dispersion_imag
_atom_type_scat_source
C C 0.0033 0.0016 'International Tables Vol C Tables 4.2.6.8 and 6.1.1.4'
H H 0.0000 0.0000 'International Tables Vol C Tables 4.2.6.8 and 6.1.1.4'
N N 0.0061 0.0033 'International Tables Vol C Tables 4.2.6.8 and 6.1.1.4'
Nb Nb -2.0727 0.6215 'International Tables Vol C Tables 4.2.6.8 and 6.1.1.4'
O O 0.0106 0.0060 'International Tables Vol C Tables 4.2.6.8 and 6.1.1.4'

loop_
_geom_angle_atom_site_label_1
_geom_angle_atom_site_label_2
_geom_angle_atom_site_label_3
_geom_angle
N2 Nb1 N3 118.9(2)
N2 Nb1 N1 107.6(2)
N3 Nb1 N1 96.5(2)
N2 Nb1 C17 111.2(3)
N3 Nb1 C17 121.9(2)
N1 Nb1 C17 38.9(2)
N2 Nb1 C21 31.4(2)
N3 Nb1 C21 149.4(2)
N1 Nb1 C21 91.1(2)
C17 Nb1 C21 81.5(2)
C11 N1 C17 127.9(6)
C11 N1 Nb1 131.2(5)
C17 N1 Nb1 78.8(4)
C21 N2 C27 119.1(6)
C21 N2 Nb1 103.0(4)
C27 N2 Nb1 131.6(4)
C31 N3 C37 117.8(5)
C31 N3 Nb1 107.5(4)
C37 N3 Nb1 133.5(5)
C16 C11 N1 122.5(6)
C16 C11 C12 118.8(7)
N1 C11 C12 118.7(6)
C13 C12 C11 120.8(7)
C12 C13 C14 118.6(7)
C12 C13 C131 119.6(7)
C14 C13 C131 121.8(7)
C13 C14 C15 121.9(8)
C16 C15 C14 118.4(8)
C16 C15 C151 120.3(8)
C14 C15 C151 121.3(8)
C15 C16 C11 121.5(7)
N1 C17 C18 119.7(6)
N1 C17 Nb1 62.3(3)
C18 C17 Nb1 126.3(5)
C181 C18 C17 110.8(6)
C181 C18 C182 109.2(6)
C17 C18 C182 112.7(6)
C181 C18 C183 106.8(6)
C17 C18 C183 108.9(6)
C182 C18 C183 108.2(6)
C18 C181 C184 110.7(6)
C185 C182 C18 110.7(6)
C186 C183 C18 111.2(6)
C188 C184 C189 110.6(7)
C188 C184 C181 108.5(6)
C189 C184 C181 109.8(6)
C187 C185 C189 108.4(6)
C187 C185 C182 109.6(7)
C189 C185 C182 111.0(7)
C183 C186 C188 110.1(7)
C183 C186 C187 108.8(6)
C188 C186 C187 107.1(6)
C185 C187 C186 110.6(6)
C184 C188 C186 110.2(6)
C184 C189 C185 108.9(7)
C22 C21 C26 119.8(7)
C22 C21 N2 117.2(6)
C26 C21 N2 122.3(6)
C22 C21 Nb1 92.6(4)
C26 C21 Nb1 122.7(5)
N2 C21 Nb1 45.6(3)
C21 C22 C23 120.7(7)
C24 C23 C22 118.4(7)
C24 C23 C231 120.6(7)
C22 C23 C231 120.9(7)
C23 C24 C25 122.3(7)
C24 C25 C26 117.6(7)
C24 C25 C251 121.4(7)
C26 C25 C251 121.0(8)
C21 C26 C25 121.0(7)
N2 C27 C28 117.4(6)
C281 C28 C27 107.6(6)
C281 C28 C282 109.0(6)
C27 C28 C282 111.0(6)
C281 C28 C283 108.3(7)
C27 C28 C283 112.7(6)
C282 C28 C283 108.1(6)
C28 C281 C284 110.8(6)
C28 C282 C285 110.7(7)
C286 C283 C28 111.0(7)
C289 C284 C288 110.6(7)
C289 C284 C281 109.8(7)
C288 C284 C281 108.4(7)
C289 C285 C282 109.3(6)
C289 C285 C287 108.5(7)
C282 C285 C287 108.5(7)
C287 C286 C283 109.7(7)
C287 C286 C288 109.8(8)
C283 C286 C288 109.8(7)
C286 C287 C285 109.7(7)
C286 C288 C284 109.1(7)
C284 C289 C285 109.5(7)
C36 C31 C32 119.7(7)
C36 C31 N3 121.8(6)
C32 C31 N3 118.4(6)
C31 C32 C33 120.2(7)
C34 C33 C32 118.6(8)
C34 C33 C331 122.3(8)
C32 C33 C331 119.1(8)
C33 C34 C35 122.7(8)
C36 C35 C34 117.6(7)
C36 C35 C351 122.4(8)
C34 C35 C351 120.0(8)
C31 C36 C35 121.2(7)
N3 C37 C38 117.0(6)
C381 C38 C382 108.7(7)
C381 C38 C383 107.8(7)
C382 C38 C383 107.7(7)
C381 C38 C37 112.4(7)
C382 C38 C37 107.8(7)
C383 C38 C37 112.3(6)
C38 C381 C384 109.8(7)
C38 C382 C385 111.3(9)
C386 C383 C38 111.6(7)
C389 C384 C388 111.3(9)
C389 C384 C381 111.0(8)
C388 C384 C381 107.6(7)
C389 C385 C382 110.3(9)
C389 C385 C387 108.1(10)
C382 C385 C387 107.1(8)
C387 C386 C383 110.8(9)
C387 C386 C388 108.0(9)
C383 C386 C388 110.0(8)
C386 C387 C385 110.6(8)
C384 C388 C386 109.3(9)
C384 C389 C385 109.3(8)
N5 Nb2 N6 118.0(2)
N5 Nb2 N4 96.3(2)
N6 Nb2 N4 108.7(2)
N5 Nb2 C47 122.0(3)
N6 Nb2 C47 111.9(2)
N4 Nb2 C47 38.8(2)
N5 Nb2 C61 149.1(2)
N6 Nb2 C61 31.9(2)
N4 Nb2 C61 92.2(2)
C47 Nb2 C61 81.9(2)
C47 N4 C41 128.1(6)
C47 N4 Nb2 78.8(4)
C41 N4 Nb2 129.8(5)
C51 N5 C57 118.3(6)
C51 N5 Nb2 107.0(4)
C57 N5 Nb2 133.8(5)
C61 N6 C67 119.3(6)
C61 N6 Nb2 102.0(4)
C67 N6 Nb2 131.3(4)
C46 C41 C42 119.0(7)
C46 C41 N4 118.6(6)
C42 C41 N4 122.5(7)
C43 C42 C41 120.8(7)
C42 C43 C44 118.4(7)
C42 C43 C431 121.3(7)
C44 C43 C431 120.3(7)
C43 C44 C45 121.8(7)
C46 C45 C44 117.8(7)
C46 C45 C451 122.0(7)
C44 C45 C451 120.2(7)
C45 C46 C41 122.2(7)
N4 C47 C48 121.0(6)
N4 C47 Nb2 62.5(3)
C48 C47 Nb2 127.5(5)
C483 C48 C47 109.5(6)
C483 C48 C481 108.4(6)
C47 C48 C481 111.2(6)
C483 C48 C482 110.0(6)
C47 C48 C482 110.0(6)
C481 C48 C482 107.8(6)
C484 C481 C48 111.3(6)
C485 C482 C48 110.0(6)
C48 C483 C486 110.2(6)
C481 C484 C489 107.7(6)
C481 C484 C488 109.2(6)
C489 C484 C488 111.5(7)
C482 C485 C489 108.5(6)
C482 C485 C487 110.2(6)
C489 C485 C487 108.4(6)
C487 C486 C488 111.0(7)
C487 C486 C483 109.3(6)
C488 C486 C483 109.3(6)
C486 C487 C485 109.8(6)
C486 C488 C484 108.4(7)
C484 C489 C485 109.4(6)
C52 C51 C56 118.5(7)
C52 C51 N5 119.0(6)
C56 C51 N5 122.4(6)
C51 C52 C53 121.8(7)
C54 C53 C52 118.1(7)
C54 C53 C531 120.8(7)
C52 C53 C531 121.2(7)
C53 C54 C55 122.1(7)
C54 C55 C56 118.5(7)
C54 C55 C551 120.4(8)
C56 C55 C551 121.1(8)
C55 C56 C51 121.0(7)
N5 C57 C58 116.6(6)
C57 C58 C581 108.6(6)
C57 C58 C583 111.9(6)
C581 C58 C583 109.3(7)
C57 C58 C582 113.0(7)
C581 C58 C582 107.2(6)
C583 C58 C582 106.7(6)
C58 C581 C584 111.0(7)
C585 C582 C58 110.7(7)
C58 C583 C586 110.9(6)
C588 C584 C589 109.6(8)
C588 C584 C581 109.6(7)
C589 C584 C581 106.8(8)
C589 C585 C582 110.3(7)
C589 C585 C587 108.3(8)
C582 C585 C587 110.3(7)
C587 C586 C588 110.6(7)
C587 C586 C583 110.6(8)
C588 C586 C583 108.5(8)
C586 C587 C585 109.4(7)
C584 C588 C586 110.3(8)
C585 C589 C584 110.1(7)
C62 C61 C66 121.1(7)
C62 C61 N6 116.7(6)
C66 C61 N6 121.7(7)
C62 C61 Nb2 92.3(5)
C66 C61 Nb2 122.2(5)
N6 C61 Nb2 46.2(3)
C61 C62 C63 119.9(7)
C64 C63 C62 118.2(7)
C64 C63 C631 122.8(7)
C62 C63 C631 119.0(7)
C63 C64 C65 121.3(7)
C66 C65 C64 121.0(7)
C66 C65 C651 120.4(8)
C64 C65 C651 118.6(8)
C65 C66 C61 118.4(7)
N6 C67 C68 115.5(6)
C67 C68 C682 112.1(6)
C67 C68 C681 107.4(6)
C682 C68 C681 109.1(7)
C67 C68 C683 112.7(6)
C682 C68 C683 106.9(6)
C681 C68 C683 108.5(7)
C684 C681 C68 111.9(6)
C68 C682 C685 110.4(7)
C68 C683 C686 109.6(7)
C689 C684 C681 107.4(7)
C689 C684 C688 110.7(7)
C681 C684 C688 108.9(8)
C687 C685 C682 110.0(8)
C687 C685 C689 109.8(8)
C682 C685 C689 107.8(7)
C688 C686 C687 110.0(8)
C688 C686 C683 109.9(7)
C687 C686 C683 108.1(7)
C685 C687 C686 111.2(7)
C686 C688 C684 109.9(8)
C684 C689 C685 109.9(7)
O3S C2S C1S 107.3(9)
C2S O3S C4S 106.3(9)
C5S C4S O3S 115.3(11)
C1T C2T O1T 113.9(12)
C2T O1T C3T 105.7(10)
C4T C3T O1T 107.4(14)
C1R C2R O1R 100.1(19)
C3R O1R C2R 109(2)
C4R C3R O1R 107(2)

loop_
_geom_bond_atom_site_label_1
_geom_bond_atom_site_label_2
_geom_bond_distance
Nb1 N2 1.973(6)
Nb1 N3 1.992(5)
Nb1 N1 1.995(5)
Nb1 C17 2.209(7)
Nb1 C21 2.690(7)
N1 C11 1.396(9)
N1 C17 1.415(8)
N2 C21 1.438(9)
N2 C27 1.480(9)
N3 C31 1.424(9)
N3 C37 1.476(9)
C11 C16 1.389(10)
C11 C12 1.411(10)
C12 C13 1.380(11)
C13 C14 1.388(11)
C13 C131 1.516(11)
C14 C15 1.399(12)
C15 C16 1.377(11)
C15 C151 1.507(11)
C17 C18 1.531(10)
C18 C181 1.517(10)
C18 C182 1.534(10)
C18 C183 1.545(10)
C181 C184 1.572(10)
C182 C185 1.522(11)
C183 C186 1.522(11)
C184 C188 1.487(11)
C184 C189 1.512(11)
C185 C187 1.506(11)
C185 C189 1.520(11)
C186 C188 1.531(11)
C186 C187 1.546(11)
C21 C22 1.375(10)
C21 C26 1.390(10)
C22 C23 1.393(10)
C23 C24 1.386(11)
C23 C231 1.520(11)
C24 C25 1.389(11)
C25 C26 1.394(10)
C25 C251 1.502(11)
C27 C28 1.528(10)
C28 C281 1.525(10)
C28 C282 1.538(10)
C28 C283 1.538(10)
C281 C284 1.545(11)
C282 C285 1.543(11)
C283 C286 1.531(11)
C284 C289 1.521(12)
C284 C288 1.538(13)
C285 C289 1.536(11)
C285 C287 1.585(12)
C286 C287 1.495(12)
C286 C288 1.531(12)
C31 C36 1.390(10)
C31 C32 1.394(10)
C32 C33 1.407(11)
C33 C34 1.368(12)
C33 C331 1.520(11)
C34 C35 1.406(11)
C35 C36 1.391(11)
C35 C351 1.503(12)
C37 C38 1.548(11)
C38 C381 1.528(11)
C38 C382 1.536(12)
C38 C383 1.546(11)
C381 C384 1.568(12)
C382 C385 1.540(14)
C383 C386 1.496(12)
C384 C389 1.496(14)
C384 C388 1.520(13)
C385 C389 1.513(13)
C385 C387 1.601(17)
C386 C387 1.466(16)
C386 C388 1.544(12)
Nb2 N5 1.982(6)
Nb2 N6 1.983(6)
Nb2 N4 1.993(5)
Nb2 C47 2.204(7)
Nb2 C61 2.689(7)
N4 C47 1.408(9)
N4 C41 1.412(9)
N5 C51 1.424(9)
N5 C57 1.478(9)
N6 C61 1.451(9)
N6 C67 1.491(9)
C41 C46 1.394(10)
C41 C42 1.403(10)
C42 C43 1.392(10)
C43 C44 1.392(11)
C43 C431 1.492(11)
C44 C45 1.418(10)
C45 C46 1.367(10)
C45 C451 1.498(11)
C47 C48 1.530(10)
C48 C483 1.526(9)
C48 C481 1.543(9)
C48 C482 1.559(9)
C481 C484 1.530(11)
C482 C485 1.525(11)
C483 C486 1.555(10)
C484 C489 1.542(10)
C484 C488 1.554(11)
C485 C489 1.564(10)
C485 C487 1.568(10)
C486 C487 1.525(10)
C486 C488 1.528(10)
C51 C52 1.389(10)
C51 C56 1.406(10)
C52 C53 1.402(10)
C53 C54 1.388(11)
C53 C531 1.524(10)
C54 C55 1.395(11)
C55 C56 1.398(10)
C55 C551 1.494(11)
C57 C58 1.529(10)
C58 C581 1.534(11)
C58 C583 1.536(10)
C58 C582 1.575(10)
C581 C584 1.577(12)
C582 C585 1.526(11)
C583 C586 1.549(11)
C584 C588 1.502(13)
C584 C589 1.557(12)
C585 C589 1.516(12)
C585 C587 1.530(12)
C586 C587 1.498(12)
C586 C588 1.517(14)
C61 C62 1.393(10)
C61 C66 1.426(10)
C62 C63 1.432(10)
C63 C64 1.370(11)
C63 C631 1.480(11)
C64 C65 1.432(11)
C65 C66 1.356(11)
C65 C651 1.514(11)
C67 C68 1.523(10)
C68 C682 1.526(11)
C68 C681 1.539(10)
C68 C683 1.554(10)
C681 C684 1.534(11)
C682 C685 1.564(11)
C683 C686 1.565(11)
C684 C689 1.507(12)
C684 C688 1.540(13)
C685 C687 1.450(14)
C685 C689 1.567(12)
C686 C688 1.492(13)
C686 C687 1.547(14)
C1S C2S 1.548(12)
C2S O3S 1.548(12)
O3S C4S 1.566(11)
C4S C5S 1.414(16)
C1T C2T 1.493(15)
C2T O1T 1.551(12)
O1T C3T 1.569(14)
C3T C4T 1.566(15)
C1R C2R 1.552(18)
C2R O1R 1.578(16)
O1R C3R 1.558(16)
C3R C4R 1.547(19)
